data_1518672
loop_
_publ_author_name
'Walden, Andrew G.'
'Miller, Alexander J. M.'

_publ_section_title
;
 Rapid water oxidation electrocatalysis by a ruthenium complex of the
 tripodal ligand tris(2-pyridyl)phosphine oxide
;
_journal_issue 4
_journal_name_full 'Chem. Sci.'
_journal_page_first 2405
_journal_paper_doi 10.1039/C5SC00032G
_journal_volume 6
_journal_year 2015
_chemical_formula_moiety 'C25 H20 Cl N5 O P Ru, F6 P, 2(C H2 Cl2)'
_chemical_formula_sum 'C27 H24 Cl5 F6 N5 O P2 Ru'
_chemical_formula_weight 888.77
_chemical_name_systematic
;
 ?
;
_space_group_crystal_system triclinic
_space_group_IT_number 2
_space_group_name_Hall '-P 1'
_space_group_name_H-M_alt 'P -1'
_symmetry_space_group_name_Hall '-P 1'
_symmetry_space_group_name_H-M 'P -1'
_atom_sites_solution_hydrogens geom
_atom_sites_solution_primary direct
_audit_creation_date 2014-11-17
_audit_creation_method
;
Olex2 1.2
(compiled 2013.11.15 svn.r2839 for OlexSys, GUI svn.r4709)
;
_audit_update_record
;
2014-11-17 deposited with the CCDC.
2015-02-04 downloaded from the CCDC.
;
_cell_angle_alpha 67.197(6)
_cell_angle_beta 84.942(6)
_cell_angle_gamma 67.025(6)
_cell_formula_units_Z 2
_cell_length_a 11.14450(10)
_cell_length_b 12.05480(10)
_cell_length_c 14.8726(2)
_cell_measurement_reflns_used 9933
_cell_measurement_temperature 100.15
_cell_measurement_theta_max 70.12
_cell_measurement_theta_min 3.23
_cell_volume 1691.09(12)
_computing_molecular_graphics 'Olex2 (Dolomanov et al., 2009)'
_computing_publication_material 'Olex2 (Dolomanov et al., 2009)'
_computing_structure_refinement 'ShelXL (Sheldrick, 2008)'
_computing_structure_solution 'ShelXS (Sheldrick, 2008)'
_diffrn_ambient_temperature 100.15
_diffrn_measured_fraction_theta_full 0.964
_diffrn_measured_fraction_theta_max 0.956
_diffrn_measurement_device_type 'Bruker APEX-II CCD'
_diffrn_measurement_method '\f and \w scans'
_diffrn_radiation_type CuK\a
_diffrn_radiation_wavelength 1.54178
_diffrn_reflns_av_R_equivalents 0.0409
_diffrn_reflns_av_unetI/netI 0.0372
_diffrn_reflns_Laue_measured_fraction_full 0.964
_diffrn_reflns_Laue_measured_fraction_max 0.956
_diffrn_reflns_limit_h_max 13
_diffrn_reflns_limit_h_min -13
_diffrn_reflns_limit_k_max 13
_diffrn_reflns_limit_k_min -14
_diffrn_reflns_limit_l_max 17
_diffrn_reflns_limit_l_min -18
_diffrn_reflns_number 20592
_diffrn_reflns_point_group_measured_fraction_full 0.964
_diffrn_reflns_point_group_measured_fraction_max 0.956
_diffrn_reflns_theta_full 67.679
_diffrn_reflns_theta_max 70.063
_diffrn_reflns_theta_min 3.232
_diffrn_standards_number 0
_exptl_absorpt_coefficient_mu 8.877
_exptl_absorpt_correction_T_max 0.4375
_exptl_absorpt_correction_T_min 0.2512
_exptl_absorpt_correction_type multi-scan
_exptl_absorpt_process_details
;
SADABS-2012/1 (Bruker,2012) was used for absorption correction.
wR2(int) was 0.0797 before and 0.0504 after correction.
The Ratio of minimum to maximum transmission is 0.5742.
The \l/2 correction factor is 0.0015.
;
_exptl_crystal_colour red
_exptl_crystal_colour_primary red
_exptl_crystal_density_diffrn 1.745
_exptl_crystal_description Block
_exptl_crystal_F_000 884
_exptl_crystal_recrystallization_method 'Re-crystallisation from solvent: '
_exptl_crystal_size_max 0.253
_exptl_crystal_size_mid 0.15
_exptl_crystal_size_min 0.14
_refine_diff_density_max 1.934
_refine_diff_density_min -1.193
_refine_diff_density_rms 0.093
_refine_ls_extinction_method none
_refine_ls_goodness_of_fit_ref 1.042
_refine_ls_hydrogen_treatment constr
_refine_ls_matrix_type full
_refine_ls_number_parameters 443
_refine_ls_number_reflns 6160
_refine_ls_number_restraints 166
_refine_ls_restrained_S_all 1.034
_refine_ls_R_factor_all 0.0458
_refine_ls_R_factor_gt 0.0383
_refine_ls_shift/su_max 0.001
_refine_ls_shift/su_mean 0.000
_refine_ls_structure_factor_coef Fsqd
_refine_ls_weighting_details 'w=1/[\s^2^(Fo^2^)+(0.0417P)^2^+3.4718P] where P=(Fo^2^+2Fc^2^)/3'
_refine_ls_weighting_scheme calc
_refine_ls_wR_factor_gt 0.0898
_refine_ls_wR_factor_ref 0.0940
_reflns_Friedel_coverage 0.000
_reflns_number_gt 5391
_reflns_number_total 6160
_reflns_threshold_expression 'I > 2\s(I)'
_cod_data_source_file c5sc00032g2.cif
_cod_data_source_block p1bar_a
_cod_depositor_comments 'Adding full bibliography for 1518672.cif.'
_cod_original_cell_volume 1691.09(10)
_cod_database_code 1518672
_shelxl_version_number 2013-4
_shelx_space_group_comment
;
The symmetry employed for this shelxl refinement is uniquely defined
by the following loop, which should always be used as a source of
symmetry information in preference to the above space-group names.
They are only intended as comments.
;
_shelx_estimated_absorpt_t_max 0.370
_shelx_estimated_absorpt_t_min 0.212
_olex2_refinement_description
;
1. Fixed Uiso
 At 1.2 times of:
  All C(H) groups, All C(H,H) groups
2. Rigid bond restraints
 All non-hydrogen atoms
 with sigma for 1-2 distances of 0.01 and sigma for 1-3 distances of 0.01
3. Uiso/Uaniso restraints and constraints
Cl6 \\sim C28 \\sim Cl5 \\sim C27 \\sim Cl4: within 1.7A with sigma of 0.04 and
sigma for terminal atoms of 0.08
4. Others
 Sof(C27)=Sof(H27A)=Sof(H27B)=Sof(Cl4)=1-FVAR(1)
 Sof(Cl6)=Sof(C28)=Sof(H28A)=Sof(H28B)=FVAR(1)
5.a Secondary CH2 refined with riding coordinates:
 C26(H26A,H26B), C27(H27A,H27B), C28(H28A,H28B)
5.b Aromatic/amide H refined with riding coordinates:
 C11(H11), C6(H6), C2(H2), C25(H25), C22(H22), C19(H19), C14(H14), C24(H24),
 C12(H12), C9(H9), C17(H17), C4(H4), C18(H18), C7(H7), C23(H23), C16(H16),
 C8(H8), C13(H13), C3(H3), C1(H1)
;

loop_
_space_group_symop_operation_xyz
'x, y, z'
'-x, -y, -z'

loop_
_atom_site_label
_atom_site_type_symbol
_atom_site_fract_x
_atom_site_fract_y
_atom_site_fract_z
_atom_site_U_iso_or_equiv
_atom_site_adp_type
_atom_site_occupancy
_atom_site_site_symmetry_order
_atom_site_calc_flag
_atom_site_refinement_flags_posn
_atom_site_refinement_flags_adp
_atom_site_refinement_flags_occupancy
_atom_site_disorder_assembly
_atom_site_disorder_group
Ru1 Ru 0.85702(2) -0.05019(3) 0.78265(2) 0.01706(9) Uani 1 1 d . U . . .
Cl1 Cl 0.95299(8) 0.11056(8) 0.73779(6) 0.02222(18) Uani 1 1 d . U . . .
P1 P 0.73421(8) -0.12330(9) 0.63265(6) 0.02081(19) Uani 1 1 d . U . . .
P2 P 0.42684(9) 0.50486(9) 0.76593(7) 0.0231(2) Uani 1 1 d . U . . .
Cl2 Cl 0.35169(10) -0.03247(10) 0.68748(7) 0.0339(2) Uani 1 1 d . U . . .
F6 F 0.4782(2) 0.4618(2) 0.87710(16) 0.0327(5) Uani 1 1 d . U . . .
F3 F 0.3763(2) 0.5471(2) 0.65604(16) 0.0364(5) Uani 1 1 d . U . . .
F4 F 0.2802(2) 0.5445(3) 0.79665(18) 0.0362(5) Uani 1 1 d . U . . .
O1 O 0.6803(3) -0.1600(3) 0.56637(19) 0.0275(6) Uani 1 1 d . U . . .
F5 F 0.4163(3) 0.6494(3) 0.7421(2) 0.0470(7) Uani 1 1 d . U . . .
F2 F 0.4360(3) 0.3611(2) 0.79089(19) 0.0450(7) Uani 1 1 d . U . . .
F1 F 0.5746(2) 0.4649(3) 0.7368(2) 0.0572(8) Uani 1 1 d . U . . .
N3 N 0.7068(3) 0.0848(3) 0.6730(2) 0.0186(6) Uani 1 1 d . U . . .
N5 N 1.0017(3) -0.1673(3) 0.8959(2) 0.0194(6) Uani 1 1 d . U . . .
N2 N 0.9598(3) -0.1140(3) 0.6760(2) 0.0196(6) Uani 1 1 d . U . . .
N4 N 0.7683(3) 0.0047(3) 0.8940(2) 0.0196(6) Uani 1 1 d . U . . .
N1 N 0.7739(3) -0.1877(3) 0.8257(2) 0.0215(6) Uani 1 1 d . U . . .
C11 C 0.6561(3) 0.2121(4) 0.6567(3) 0.0214(7) Uani 1 1 d . U . . .
H11 H 0.6870 0.2403 0.6980 0.026 Uiso 1 1 calc R . . . .
C5 C 0.7190(3) -0.2093(3) 0.7599(2) 0.0198(7) Uani 1 1 d . U . . .
C21 C 0.9779(4) -0.1409(3) 0.9786(2) 0.0205(7) Uani 1 1 d . U . . .
C6 C 1.0835(3) -0.1216(4) 0.6585(3) 0.0222(7) Uani 1 1 d . U . . .
H6 H 1.1238 -0.0942 0.6949 0.027 Uiso 1 1 calc R . . . .
C20 C 0.8442(4) -0.0462(4) 0.9787(3) 0.0216(7) Uani 1 1 d . U . . .
C10 C 0.9052(3) -0.1507(4) 0.6202(3) 0.0206(7) Uani 1 1 d . U . . .
C2 C 0.6986(4) -0.3380(4) 0.9513(3) 0.0263(8) Uani 1 1 d . U . . .
H2 H 0.6942 -0.3833 1.0191 0.032 Uiso 1 1 calc R . . . .
C25 C 1.1183(4) -0.2574(4) 0.8928(3) 0.0234(7) Uani 1 1 d . U . . .
H25 H 1.1350 -0.2788 0.8366 0.028 Uiso 1 1 calc R . . . .
C22 C 1.0704(4) -0.2032(4) 1.0574(3) 0.0260(8) Uani 1 1 d . U . . .
H22 H 1.0509 -0.1843 1.1146 0.031 Uiso 1 1 calc R . . . .
C19 C 0.7958(4) -0.0172(4) 1.0591(3) 0.0272(8) Uani 1 1 d . U . . .
H19 H 0.8507 -0.0541 1.1172 0.033 Uiso 1 1 calc R . . . .
C14 C 0.5647(3) 0.1336(4) 0.5379(3) 0.0236(7) Uani 1 1 d . U . . .
H14 H 0.5344 0.1036 0.4976 0.028 Uiso 1 1 calc R . . . .
C15 C 0.6600(3) 0.0463(4) 0.6137(2) 0.0202(7) Uani 1 1 d . U . . .
C24 C 1.2154(4) -0.3205(4) 0.9679(3) 0.0256(8) Uani 1 1 d . U . . .
H24 H 1.2977 -0.3819 0.9621 0.031 Uiso 1 1 calc R . . . .
C12 C 0.5605(4) 0.3052(4) 0.5821(3) 0.0251(8) Uani 1 1 d . U . . .
H12 H 0.5275 0.3947 0.5727 0.030 Uiso 1 1 calc R . . . .
C9 C 0.9697(4) -0.1963(4) 0.5503(3) 0.0261(8) Uani 1 1 d . U . . .
H9 H 0.9270 -0.2206 0.5129 0.031 Uiso 1 1 calc R . . . .
C17 C 0.5883(4) 0.1152(4) 0.9695(3) 0.0285(8) Uani 1 1 d . U . . .
H17 H 0.4988 0.1706 0.9649 0.034 Uiso 1 1 calc R . . . .
C4 C 0.6514(4) -0.2908(4) 0.7852(3) 0.0251(8) Uani 1 1 d . U . . .
H4 H 0.6141 -0.3025 0.7362 0.030 Uiso 1 1 calc R . . . .
C18 C 0.6663(4) 0.0661(4) 1.0545(3) 0.0300(8) Uani 1 1 d . U . . .
H18 H 0.6319 0.0889 1.1085 0.036 Uiso 1 1 calc R . . . .
C7 C 1.1535(3) -0.1672(4) 0.5904(3) 0.0250(8) Uani 1 1 d . U . . .
H7 H 1.2405 -0.1717 0.5813 0.030 Uiso 1 1 calc R . . . .
C23 C 1.1916(4) -0.2935(4) 1.0516(3) 0.0281(8) Uani 1 1 d . U . . .
H23 H 1.2571 -0.3361 1.1041 0.034 Uiso 1 1 calc R . . . .
C16 C 0.6419(4) 0.0830(4) 0.8917(3) 0.0241(8) Uani 1 1 d . U . . .
H16 H 0.5874 0.1173 0.8337 0.029 Uiso 1 1 calc R . . . .
C8 C 1.0973(4) -0.2064(4) 0.5352(3) 0.0282(8) Uani 1 1 d . U . . .
H8 H 1.1447 -0.2392 0.4885 0.034 Uiso 1 1 calc R . . . .
C13 C 0.5144(4) 0.2649(4) 0.5217(3) 0.0271(8) Uani 1 1 d . U . . .
H13 H 0.4493 0.3265 0.4701 0.032 Uiso 1 1 calc R . . . .
C3 C 0.6390(4) -0.3546(4) 0.8830(3) 0.0284(8) Uani 1 1 d . U . . .
H3 H 0.5905 -0.4087 0.9026 0.034 Uiso 1 1 calc R . . . .
C1 C 0.7654(4) -0.2548(4) 0.9209(3) 0.0235(7) Uani 1 1 d . U . . .
H1 H 0.8065 -0.2449 0.9691 0.028 Uiso 1 1 calc R . . . .
C26 C 0.2653(4) 0.1380(4) 0.6539(3) 0.0310(9) Uani 1 1 d . U . . .
H26A H 0.2729 0.1837 0.5835 0.037 Uiso 1 1 calc R . . . .
H26B H 0.1716 0.1566 0.6641 0.037 Uiso 1 1 calc R . . . .
C27 C 0.8456(16) 0.4770(17) 0.6487(13) 0.058(4) Uani 0.345(4) 1 d . U P A 2
H27A H 0.7670 0.5520 0.6503 0.070 Uiso 0.345(4) 1 calc R . P A 2
H27B H 0.8272 0.3969 0.6792 0.070 Uiso 0.345(4) 1 calc R . P A 2
Cl3 Cl 0.32606(10) 0.19829(11) 0.72288(7) 0.0366(2) Uani 1 1 d . U . . .
Cl5 Cl 0.9556(3) 0.4650(3) 0.70126(16) 0.1109(8) Uani 1 1 d . U . . .
Cl6 Cl 1.00937(15) 0.50104(17) 0.86624(13) 0.0407(5) Uani 0.655(4) 1 d . U P A 1
C28 C 1.0634(10) 0.4681(10) 0.7609(7) 0.066(2) Uani 0.655(4) 1 d . U P A 1
H28A H 1.0952 0.5355 0.7175 0.079 Uiso 0.655(4) 1 calc R . P A 1
H28B H 1.1383 0.3827 0.7807 0.079 Uiso 0.655(4) 1 calc R . P A 1
Cl4 Cl 0.8840(9) 0.5004(5) 0.5305(4) 0.115(3) Uani 0.345(4) 1 d . U P A 2

loop_
_atom_site_aniso_label
_atom_site_aniso_U_11
_atom_site_aniso_U_22
_atom_site_aniso_U_33
_atom_site_aniso_U_23
_atom_site_aniso_U_13
_atom_site_aniso_U_12
Ru1 0.01698(13) 0.02034(15) 0.01471(13) -0.00714(10) 0.00127(9) -0.00770(10)
Cl1 0.0244(4) 0.0259(5) 0.0204(4) -0.0091(3) 0.0020(3) -0.0136(3)
P1 0.0187(4) 0.0275(5) 0.0186(4) -0.0105(3) 0.0017(3) -0.0098(4)
P2 0.0206(4) 0.0241(5) 0.0230(5) -0.0086(4) 0.0021(3) -0.0076(4)
Cl2 0.0345(5) 0.0400(6) 0.0301(5) -0.0154(4) 0.0047(4) -0.0160(4)
F6 0.0357(12) 0.0344(13) 0.0282(12) -0.0110(9) -0.0028(9) -0.0138(10)
F3 0.0385(13) 0.0378(14) 0.0233(11) -0.0097(10) -0.0010(9) -0.0066(10)
F4 0.0247(11) 0.0498(16) 0.0380(13) -0.0234(11) 0.0078(10) -0.0129(10)
O1 0.0255(13) 0.0380(16) 0.0264(13) -0.0186(11) 0.0020(10) -0.0135(12)
F5 0.0535(16) 0.0324(14) 0.0547(16) -0.0037(11) -0.0170(13) -0.0246(12)
F2 0.0657(18) 0.0233(13) 0.0403(14) -0.0109(10) -0.0148(13) -0.0091(12)
F1 0.0231(12) 0.084(2) 0.0396(15) -0.0133(14) 0.0073(11) -0.0073(13)
N3 0.0164(13) 0.0227(16) 0.0151(13) -0.0062(11) 0.0036(10) -0.0075(11)
N5 0.0214(14) 0.0189(15) 0.0172(14) -0.0050(11) -0.0007(11) -0.0087(12)
N2 0.0208(14) 0.0210(16) 0.0153(13) -0.0052(11) 0.0016(11) -0.0082(12)
N4 0.0256(15) 0.0186(15) 0.0162(13) -0.0067(11) 0.0023(11) -0.0104(12)
N1 0.0188(14) 0.0244(17) 0.0207(15) -0.0091(12) 0.0008(11) -0.0072(12)
C11 0.0197(16) 0.025(2) 0.0184(17) -0.0083(14) 0.0036(13) -0.0085(14)
C5 0.0182(16) 0.0211(19) 0.0203(16) -0.0105(13) 0.0025(13) -0.0056(13)
C21 0.0258(17) 0.0199(19) 0.0182(16) -0.0070(13) 0.0026(13) -0.0116(14)
C6 0.0198(16) 0.024(2) 0.0216(17) -0.0057(14) 0.0007(13) -0.0100(14)
C20 0.0258(17) 0.0223(19) 0.0181(16) -0.0058(13) 0.0012(13) -0.0125(15)
C10 0.0185(16) 0.0230(19) 0.0199(17) -0.0079(13) 0.0014(13) -0.0080(14)
C2 0.0275(18) 0.026(2) 0.0251(18) -0.0072(15) 0.0069(15) -0.0133(16)
C25 0.0244(18) 0.022(2) 0.0239(18) -0.0095(14) 0.0008(14) -0.0090(15)
C22 0.0317(19) 0.028(2) 0.0195(17) -0.0077(14) 0.0008(14) -0.0137(16)
C19 0.0319(19) 0.028(2) 0.0215(18) -0.0096(15) 0.0027(15) -0.0118(16)
C14 0.0165(16) 0.037(2) 0.0187(17) -0.0119(15) 0.0043(13) -0.0110(15)
C15 0.0173(15) 0.0285(19) 0.0182(16) -0.0102(14) 0.0052(13) -0.0119(14)
C24 0.0243(18) 0.022(2) 0.0269(19) -0.0074(14) -0.0019(14) -0.0069(15)
C12 0.0231(17) 0.023(2) 0.0231(18) -0.0052(14) 0.0047(14) -0.0072(15)
C9 0.0258(18) 0.031(2) 0.0212(18) -0.0118(15) 0.0000(14) -0.0093(16)
C17 0.0278(19) 0.026(2) 0.0259(19) -0.0087(15) 0.0050(15) -0.0073(16)
C4 0.0240(18) 0.023(2) 0.0291(19) -0.0111(15) 0.0008(15) -0.0087(15)
C18 0.039(2) 0.029(2) 0.0196(18) -0.0114(15) 0.0067(16) -0.0096(17)
C7 0.0182(16) 0.027(2) 0.0234(18) -0.0052(15) 0.0045(14) -0.0079(15)
C23 0.0289(19) 0.026(2) 0.0258(19) -0.0051(15) -0.0064(15) -0.0099(16)
C16 0.0221(17) 0.026(2) 0.0215(17) -0.0082(14) 0.0023(14) -0.0070(15)
C8 0.0254(18) 0.031(2) 0.0252(19) -0.0127(15) 0.0062(15) -0.0065(16)
C13 0.0209(17) 0.031(2) 0.0184(17) -0.0032(14) 0.0010(14) -0.0056(15)
C3 0.0249(18) 0.025(2) 0.034(2) -0.0081(16) 0.0025(15) -0.0109(15)
C1 0.0246(17) 0.027(2) 0.0191(17) -0.0084(14) 0.0029(14) -0.0109(15)
C26 0.0264(19) 0.045(3) 0.025(2) -0.0150(17) 0.0024(15) -0.0167(18)
C27 0.051(8) 0.059(10) 0.080(9) -0.038(8) 0.028(7) -0.030(7)
Cl3 0.0422(5) 0.0486(6) 0.0320(5) -0.0208(4) 0.0093(4) -0.0268(5)
Cl5 0.1225(18) 0.139(2) 0.0843(14) -0.0266(13) 0.0140(13) -0.0811(17)
Cl6 0.0323(8) 0.0422(10) 0.0511(10) -0.0213(7) 0.0047(7) -0.0150(7)
C28 0.085(6) 0.066(6) 0.060(5) -0.045(5) 0.027(5) -0.028(5)
Cl4 0.210(8) 0.053(3) 0.068(3) -0.032(2) 0.044(4) -0.035(4)

loop_
_atom_type_symbol
_atom_type_description
_atom_type_scat_dispersion_real
_atom_type_scat_dispersion_imag
_atom_type_scat_source
C C 0.0181 0.0091 'International Tables Vol C Tables 4.2.6.8 and 6.1.1.4'
H H 0.0000 0.0000 'International Tables Vol C Tables 4.2.6.8 and 6.1.1.4'
Cl Cl 0.3639 0.7018 'International Tables Vol C Tables 4.2.6.8 and 6.1.1.4'
F F 0.0727 0.0534 'International Tables Vol C Tables 4.2.6.8 and 6.1.1.4'
N N 0.0311 0.0180 'International Tables Vol C Tables 4.2.6.8 and 6.1.1.4'
O O 0.0492 0.0322 'International Tables Vol C Tables 4.2.6.8 and 6.1.1.4'
P P 0.2955 0.4335 'International Tables Vol C Tables 4.2.6.8 and 6.1.1.4'
Ru Ru 0.0552 3.2960 'International Tables Vol C Tables 4.2.6.8 and 6.1.1.4'

loop_
_geom_angle_atom_site_label_1
_geom_angle_atom_site_label_2
_geom_angle_atom_site_label_3
_geom_angle
N3 Ru1 Cl1 88.16(8)
N5 Ru1 Cl1 87.83(8)
N5 Ru1 N3 173.84(12)
N5 Ru1 N2 97.21(11)
N5 Ru1 N1 91.17(11)
N2 Ru1 Cl1 88.54(8)
N2 Ru1 N3 87.36(11)
N4 Ru1 Cl1 90.74(8)
N4 Ru1 N3 96.73(11)
N4 Ru1 N5 78.65(12)
N4 Ru1 N2 175.82(11)
N4 Ru1 N1 87.46(12)
N1 Ru1 Cl1 178.08(9)
N1 Ru1 N3 92.71(11)
N1 Ru1 N2 93.21(12)
O1 P1 C5 113.18(17)
O1 P1 C10 113.54(16)
O1 P1 C15 114.88(16)
C5 P1 C10 106.54(16)
C15 P1 C5 104.97(16)
C15 P1 C10 102.72(16)
F3 P2 F6 179.87(18)
F3 P2 F5 90.30(14)
F3 P2 F1 90.58(14)
F4 P2 F6 89.79(13)
F4 P2 F3 90.29(13)
F4 P2 F5 89.57(15)
F4 P2 F1 179.12(15)
F5 P2 F6 89.80(14)
F5 P2 F1 90.27(17)
F2 P2 F6 89.74(13)
F2 P2 F3 90.16(14)
F2 P2 F4 89.72(15)
F2 P2 F5 179.16(18)
F2 P2 F1 90.43(18)
F1 P2 F6 89.34(14)
C11 N3 Ru1 121.6(2)
C11 N3 C15 117.4(3)
C15 N3 Ru1 121.0(2)
C21 N5 Ru1 115.3(2)
C25 N5 Ru1 126.6(2)
C25 N5 C21 117.8(3)
C6 N2 Ru1 122.6(2)
C6 N2 C10 116.2(3)
C10 N2 Ru1 121.2(2)
C20 N4 Ru1 116.3(2)
C16 N4 Ru1 125.9(2)
C16 N4 C20 117.7(3)
C5 N1 Ru1 121.7(2)
C1 N1 Ru1 121.5(2)
C1 N1 C5 116.7(3)
N3 C11 C12 123.2(3)
N1 C5 P1 116.8(3)
N1 C5 C4 123.7(3)
C4 C5 P1 119.4(3)
N5 C21 C20 114.5(3)
N5 C21 C22 122.0(3)
C22 C21 C20 123.4(3)
N2 C6 C7 123.1(3)
N4 C20 C21 114.4(3)
N4 C20 C19 121.9(3)
C19 C20 C21 123.6(3)
N2 C10 P1 116.7(3)
N2 C10 C9 123.6(3)
C9 C10 P1 119.5(3)
C3 C2 C1 119.8(3)
N5 C25 C24 122.8(4)
C23 C22 C21 119.2(4)
C20 C19 C18 119.6(4)
C13 C14 C15 119.1(3)
N3 C15 P1 117.0(3)
N3 C15 C14 122.6(3)
C14 C15 P1 120.4(3)
C25 C24 C23 119.4(4)
C13 C12 C11 118.8(4)
C10 C9 C8 119.3(4)
C16 C17 C18 119.3(4)
C3 C4 C5 118.7(4)
C17 C18 C19 118.6(4)
C6 C7 C8 120.0(3)
C24 C23 C22 118.7(3)
N4 C16 C17 122.9(3)
C7 C8 C9 117.8(4)
C14 C13 C12 118.9(3)
C2 C3 C4 118.5(4)
N1 C1 C2 122.4(3)
Cl3 C26 Cl2 111.7(2)
Cl5 C27 Cl4 107.9(9)
Cl5 C28 Cl6 114.1(6)

loop_
_geom_bond_atom_site_label_1
_geom_bond_atom_site_label_2
_geom_bond_distance
Ru1 Cl1 2.4155(8)
Ru1 N3 2.099(3)
Ru1 N5 2.071(3)
Ru1 N2 2.088(3)
Ru1 N4 2.052(3)
Ru1 N1 2.071(3)
P1 O1 1.476(3)
P1 C5 1.802(4)
P1 C10 1.808(3)
P1 C15 1.794(4)
P2 F6 1.612(2)
P2 F3 1.594(2)
P2 F4 1.592(2)
P2 F5 1.595(3)
P2 F2 1.589(3)
P2 F1 1.596(3)
Cl2 C26 1.773(4)
N3 C11 1.339(5)
N3 C15 1.360(5)
N5 C21 1.366(5)
N5 C25 1.341(5)
N2 C6 1.353(5)
N2 C10 1.356(5)
N4 C20 1.364(4)
N4 C16 1.350(5)
N1 C5 1.351(5)
N1 C1 1.348(5)
C11 C12 1.391(5)
C5 C4 1.384(5)
C21 C20 1.481(5)
C21 C22 1.388(5)
C6 C7 1.376(5)
C20 C19 1.381(5)
C10 C9 1.380(5)
C2 C3 1.377(6)
C2 C1 1.391(5)
C25 C24 1.381(5)
C22 C23 1.386(6)
C19 C18 1.389(6)
C14 C15 1.389(5)
C14 C13 1.384(6)
C24 C23 1.384(6)
C12 C13 1.386(6)
C9 C8 1.385(5)
C17 C18 1.384(6)
C17 C16 1.376(5)
C4 C3 1.380(5)
C7 C8 1.382(6)
C26 Cl3 1.768(4)
C27 Cl5 1.440(17)
C27 Cl4 1.713(17)
Cl5 C28 1.576(10)
Cl6 C28 1.762(8)

loop_
_geom_torsion_atom_site_label_1
_geom_torsion_atom_site_label_2
_geom_torsion_atom_site_label_3
_geom_torsion_atom_site_label_4
_geom_torsion
Ru1 N3 C11 C12 177.2(3)
Ru1 N3 C15 P1 -0.9(3)
Ru1 N3 C15 C14 -177.2(2)
Ru1 N5 C21 C20 8.6(4)
Ru1 N5 C21 C22 -174.3(3)
Ru1 N5 C25 C24 172.1(3)
Ru1 N2 C6 C7 178.0(3)
Ru1 N2 C10 P1 7.1(4)
Ru1 N2 C10 C9 -178.5(3)
Ru1 N4 C20 C21 -3.8(4)
Ru1 N4 C20 C19 -179.7(3)
Ru1 N4 C16 C17 179.5(3)
Ru1 N1 C5 P1 5.3(4)
Ru1 N1 C5 C4 -173.5(3)
Ru1 N1 C1 C2 173.5(3)
P1 C5 C4 C3 -179.1(3)
P1 C10 C9 C8 174.4(3)
O1 P1 C5 N1 175.7(3)
O1 P1 C5 C4 -5.4(4)
O1 P1 C10 N2 177.4(3)
O1 P1 C10 C9 2.7(4)
O1 P1 C15 N3 -179.9(2)
O1 P1 C15 C14 -3.4(3)
N3 C11 C12 C13 0.4(5)
N5 C21 C20 N4 -3.2(4)
N5 C21 C20 C19 172.6(3)
N5 C21 C22 C23 1.1(6)
N5 C25 C24 C23 1.9(6)
N2 C6 C7 C8 0.8(6)
N2 C10 C9 C8 0.2(6)
N4 C20 C19 C18 -0.1(6)
N1 C5 C4 C3 -0.3(6)
C11 N3 C15 P1 177.1(2)
C11 N3 C15 C14 0.8(5)
C11 C12 C13 C14 0.2(5)
C5 P1 C10 N2 -57.4(3)
C5 P1 C10 C9 127.9(3)
C5 P1 C15 N3 55.2(3)
C5 P1 C15 C14 -128.4(3)
C5 N1 C1 C2 -2.9(5)
C5 C4 C3 C2 -2.3(6)
C21 N5 C25 C24 -2.1(5)
C21 C20 C19 C18 -175.6(4)
C21 C22 C23 C24 -1.3(6)
C6 N2 C10 P1 -173.0(2)
C6 N2 C10 C9 1.4(5)
C6 C7 C8 C9 0.8(6)
C20 N4 C16 C17 1.5(5)
C20 C21 C22 C23 177.9(3)
C20 C19 C18 C17 1.6(6)
C10 P1 C5 N1 50.2(3)
C10 P1 C5 C4 -130.9(3)
C10 P1 C15 N3 -56.1(3)
C10 P1 C15 C14 120.4(3)
C10 N2 C6 C7 -1.9(5)
C10 C9 C8 C7 -1.3(6)
C25 N5 C21 C20 -176.5(3)
C25 N5 C21 C22 0.6(5)
C25 C24 C23 C22 -0.1(6)
C22 C21 C20 N4 179.7(3)
C22 C21 C20 C19 -4.5(6)
C15 P1 C5 N1 -58.3(3)
C15 P1 C5 C4 120.6(3)
C15 P1 C10 N2 52.7(3)
C15 P1 C10 C9 -122.0(3)
C15 N3 C11 C12 -0.8(5)
C15 C14 C13 C12 -0.2(5)
C18 C17 C16 N4 0.1(6)
C16 N4 C20 C21 174.4(3)
C16 N4 C20 C19 -1.5(5)
C16 C17 C18 C19 -1.6(6)
C13 C14 C15 P1 -176.5(3)
C13 C14 C15 N3 -0.3(5)
C3 C2 C1 N1 0.4(6)
C1 N1 C5 P1 -178.3(3)
C1 N1 C5 C4 2.9(5)
C1 C2 C3 C4 2.2(6)
